data_7047500
loop_
_publ_author_name
'Dhara, Debabrata'
'Vijayakanth, Thangavel'
'Nayak, Mithilesh Kumar'
'Kalita, Pankaj'
'Boomishankar, Ramamoorthy'
'Yildiz, Cem Burak'
'Chandrasekhar, Vadapalli'
'Jana, Anukul'

_publ_section_title
;
 Contrasting reactivity of (boryl)(aryl)lithium-amide with electrophiles:
 N- vs. p-aryl-C-nucleophilic substitution.
;
_journal_issue 41
_journal_name_full 'Dalton transactions (Cambridge, England : 2003)'
_journal_page_first 14411
_journal_page_last 14415
_journal_paper_doi 10.1039/c8dt03201g
_journal_volume 47
_journal_year 2018
_chemical_formula_moiety 'C31 H43 B Cl N Si'
_chemical_formula_sum 'C31 H43 B Cl N Si'
_chemical_formula_weight 504.01
_space_group_crystal_system orthorhombic
_space_group_IT_number 29
_space_group_name_Hall 'P 2c -2ac'
_space_group_name_H-M_alt 'P c a 21'
_symmetry_space_group_name_Hall 'P 2c -2ac'
_symmetry_space_group_name_H-M 'P c a 21'
_atom_sites_solution_hydrogens mixed
_atom_sites_solution_primary dual
_audit_creation_date 2018-09-05
_audit_creation_method
;
Olex2 1.2
(compiled 2018.05.29 svn.r3508 for OlexSys, GUI svn.r5506)
;
_audit_update_record
;
2018-09-05 deposited with the CCDC.
2018-09-10 downloaded from the CCDC.
;
_cell_angle_alpha 90
_cell_angle_beta 90
_cell_angle_gamma 90
_cell_formula_units_Z 4
_cell_length_a 17.030(2)
_cell_length_b 10.4822(13)
_cell_length_c 16.225(2)
_cell_measurement_reflns_used 9979
_cell_measurement_temperature 100.15
_cell_measurement_theta_max 27.07
_cell_measurement_theta_min 2.39
_cell_volume 2896.4(6)
_computing_molecular_graphics 'Olex2 (Dolomanov et al., 2009)'
_computing_publication_material 'Olex2 (Dolomanov et al., 2009)'
_computing_structure_refinement 'ShelXL (Sheldrick, 2015)'
_computing_structure_solution 'ShelXT (Sheldrick, 2015)'
_diffrn_ambient_temperature 100.15
_diffrn_measured_fraction_theta_full 1.000
_diffrn_measured_fraction_theta_max 0.998
_diffrn_measurement_device_type 'Bruker APEX-II CCD'
_diffrn_measurement_method '\f and \w scans'
_diffrn_radiation_monochromator graphite
_diffrn_radiation_type MoK\a
_diffrn_radiation_wavelength 0.71073
_diffrn_reflns_av_R_equivalents 0.0447
_diffrn_reflns_av_unetI/netI 0.0305
_diffrn_reflns_Laue_measured_fraction_full 1.000
_diffrn_reflns_Laue_measured_fraction_max 0.998
_diffrn_reflns_limit_h_max 22
_diffrn_reflns_limit_h_min -22
_diffrn_reflns_limit_k_max 13
_diffrn_reflns_limit_k_min -13
_diffrn_reflns_limit_l_max 21
_diffrn_reflns_limit_l_min -14
_diffrn_reflns_number 50208
_diffrn_reflns_point_group_measured_fraction_full 0.833
_diffrn_reflns_point_group_measured_fraction_max 0.806
_diffrn_reflns_theta_full 25.242
_diffrn_reflns_theta_max 28.161
_diffrn_reflns_theta_min 1.943
_diffrn_standards_number 0
_exptl_absorpt_coefficient_mu 0.193
_exptl_absorpt_correction_T_max 0.7457
_exptl_absorpt_correction_T_min 0.7203
_exptl_absorpt_correction_type multi-scan
_exptl_absorpt_process_details
'SADABS-2016/2 (Bruker,2016/2) was used for absorption correction. wR2(int) was 0.0576 before and 0.0545 after correction. The Ratio of minimum to maximum transmission is 0.9659. The \l/2 correction factor is Not present.'
_exptl_crystal_colour colourless
_exptl_crystal_colour_primary colourless
_exptl_crystal_density_diffrn 1.156
_exptl_crystal_description block
_exptl_crystal_F_000 1088
_exptl_crystal_size_max 0.19
_exptl_crystal_size_mid 0.13
_exptl_crystal_size_min 0.1
_refine_diff_density_max 0.206
_refine_diff_density_min -0.222
_refine_diff_density_rms 0.035
_refine_ls_abs_structure_details
;
 Flack x determined using 1542 quotients [(I+)-(I-)]/[(I+)+(I-)]
 (Parsons, Flack and Wagner, Acta Cryst. B69 (2013) 249-259).
;
_refine_ls_abs_structure_Flack -0.01(3)
_refine_ls_extinction_method none
_refine_ls_goodness_of_fit_ref 1.036
_refine_ls_hydrogen_treatment mixed
_refine_ls_matrix_type full
_refine_ls_number_parameters 338
_refine_ls_number_reflns 5726
_refine_ls_number_restraints 3
_refine_ls_restrained_S_all 1.037
_refine_ls_R_factor_all 0.0410
_refine_ls_R_factor_gt 0.0335
_refine_ls_shift/su_max 0.001
_refine_ls_shift/su_mean 0.000
_refine_ls_structure_factor_coef Fsqd
_refine_ls_weighting_details 'w=1/[\s^2^(Fo^2^)+(0.0474P)^2^+0.3059P] where P=(Fo^2^+2Fc^2^)/3'
_refine_ls_weighting_scheme calc
_refine_ls_wR_factor_gt 0.0815
_refine_ls_wR_factor_ref 0.0854
_reflns_Friedel_coverage 0.559
_reflns_Friedel_fraction_full 0.652
_reflns_Friedel_fraction_max 0.600
_reflns_number_gt 5100
_reflns_number_total 5726
_reflns_threshold_expression 'I > 2\s(I)'
_cod_data_source_file c8dt03201g2.cif
_cod_data_source_block 6
_cod_depositor_comments 'Adding full bibliography for 7047497--7047501.cif.'
_cod_original_cell_volume 2896.3(6)
_cod_database_code 7047500
_shelx_shelxl_version_number 2017/1
_shelx_space_group_comment
;
The symmetry employed for this shelxl refinement is uniquely defined
by the following loop, which should always be used as a source of
symmetry information in preference to the above space-group names.
They are only intended as comments.
;
_shelx_estimated_absorpt_t_max 0.981
_shelx_estimated_absorpt_t_min 0.964
_olex2_refinement_description
;
1. Fixed Uiso
 At 1.2 times of:
  All C(H) groups
 At 1.5 times of:
  All C(H,H,H) groups
2. Restrained distances
 Cl0A-Si1 \\sim Cl1-Si1
 with sigma of 0.02
 Si1-C1AA \\sim Si1-C0AA
 with sigma of 0.02
3. Uiso/Uaniso restraints and constraints
Uanis(Cl0A) = Uanis(C0AA)
Uanis(C1AA) = Uanis(Cl1)
4. Others
 Sof(Cl0A)=Sof(C1AA)=Sof(H1AA)=Sof(H1AB)=Sof(H1AC)=1-FVAR(1)
 Sof(Cl1)=Sof(C0AA)=Sof(H0AA)=Sof(H0AB)=Sof(H0AC)=FVAR(1)
5.a Ternary CH refined with riding coordinates:
 C1(H1A), C4(H4)
5.b Me refined with riding coordinates:
 C1AA(H1AA,H1AB,H1AC)
5.c Aromatic/amide H refined with riding coordinates:
 C3P(H3P), C4P(H4P), C5P(H5P), C9P(H9P), C11P(H11P), C15P(H15P), C17P(H17P)
5.d Idealised Me refined as rotating group:
 C3(H3A,H3B,H3C), C2(H2A,H2B,H2C), C7(H7A,H7B,H7C), C6(H6A,H6B,H6C), C5(H5A,
 H5B,H5C), C9(H9A,H9B,H9C), C8(H8A,H8B,H8C), C12(H12A,H12B,H12C), C11(H11A,H11B,
 H11C), C10(H10A,H10B,H10C), C0AA(H0AA,H0AB,H0AC)
;
_olex2_submission_special_instructions 'No special instructions were received'

loop_
_space_group_symop_operation_xyz
'x, y, z'
'-x, -y, z+1/2'
'x+1/2, -y, z'
'-x+1/2, y, z+1/2'

loop_
_atom_site_label
_atom_site_type_symbol
_atom_site_fract_x
_atom_site_fract_y
_atom_site_fract_z
_atom_site_U_iso_or_equiv
_atom_site_adp_type
_atom_site_occupancy
_atom_site_site_symmetry_order
_atom_site_calc_flag
_atom_site_refinement_flags_posn
_atom_site_refinement_flags_occupancy
_atom_site_disorder_assembly
_atom_site_disorder_group
N1 N 0.48518(10) 0.70983(15) 0.49356(11) 0.0208(3) Uani 1 1 d . . . .
Si1 Si 0.45968(4) 0.83506(5) 0.42623(5) 0.02830(14) Uani 1 1 d D . . .
C1 C 0.39834(13) 0.4717(2) 0.45990(17) 0.0331(5) Uani 1 1 d . . . .
H1A H 0.446178 0.504818 0.431262 0.040 Uiso 1 1 calc R . . .
Cl1 Cl 0.33944(5) 0.85020(11) 0.42879(11) 0.0383(3) Uani 0.846(3) 1 d D P A 1
B1 B 0.55814(13) 0.6453(2) 0.47901(15) 0.0196(4) Uani 1 1 d . . . .
C4 C 0.44251(15) 0.8714(2) 0.64095(16) 0.0319(5) Uani 1 1 d . . . .
H4 H 0.489315 0.882842 0.604470 0.038 Uiso 1 1 calc R . . .
C3 C 0.32901(16) 0.4841(3) 0.40086(19) 0.0432(6) Uani 1 1 d . . . .
H3A H 0.321800 0.573913 0.385953 0.065 Uiso 1 1 calc GR . . .
H3B H 0.281331 0.452202 0.427684 0.065 Uiso 1 1 calc GR . . .
H3C H 0.339381 0.434027 0.351012 0.065 Uiso 1 1 calc GR . . .
C2 C 0.41258(16) 0.3311(2) 0.4812(2) 0.0484(8) Uani 1 1 d . . . .
H2A H 0.425607 0.283902 0.430885 0.073 Uiso 1 1 calc GR . . .
H2B H 0.365043 0.294950 0.505965 0.073 Uiso 1 1 calc GR . . .
H2C H 0.456204 0.324550 0.520372 0.073 Uiso 1 1 calc GR . . .
C7 C 0.68416(13) 0.8026(2) 0.54460(14) 0.0264(4) Uani 1 1 d . . . .
H7A H 0.731671 0.851075 0.558083 0.040 Uiso 1 1 calc GR . . .
H7B H 0.686232 0.719104 0.571676 0.040 Uiso 1 1 calc GR . . .
H7C H 0.637866 0.849443 0.563874 0.040 Uiso 1 1 calc GR . . .
C6 C 0.46983(16) 0.8825(3) 0.73092(17) 0.0401(6) Uani 1 1 d . . . .
H6A H 0.502555 0.808782 0.744972 0.060 Uiso 1 1 calc GR . . .
H6B H 0.423944 0.884934 0.767337 0.060 Uiso 1 1 calc GR . . .
H6C H 0.500412 0.961013 0.737826 0.060 Uiso 1 1 calc GR . . .
C5 C 0.38558(18) 0.9825(3) 0.62493(19) 0.0474(7) Uani 1 1 d . . . .
H5A H 0.369323 0.981674 0.566985 0.071 Uiso 1 1 calc GR . . .
H5B H 0.411852 1.063473 0.637296 0.071 Uiso 1 1 calc GR . . .
H5C H 0.339271 0.973261 0.660283 0.071 Uiso 1 1 calc GR . . .
C9 C 0.55601(13) 0.6340(2) 0.28011(15) 0.0298(5) Uani 1 1 d . . . .
H9A H 0.532625 0.692894 0.240151 0.045 Uiso 1 1 calc GR . . .
H9B H 0.515121 0.602052 0.317268 0.045 Uiso 1 1 calc GR . . .
H9C H 0.580097 0.562176 0.250830 0.045 Uiso 1 1 calc GR . . .
C8 C 0.80076(15) 0.8917(2) 0.26862(16) 0.0369(5) Uani 1 1 d . . . .
H8A H 0.792150 0.873393 0.210083 0.055 Uiso 1 1 calc GR . . .
H8B H 0.851843 0.857564 0.285574 0.055 Uiso 1 1 calc GR . . .
H8C H 0.799900 0.984172 0.277467 0.055 Uiso 1 1 calc GR . . .
C1P C 0.42497(12) 0.66689(19) 0.55174(14) 0.0235(4) Uani 1 1 d . . . .
C12 C 0.56881(14) 0.6177(2) 0.66953(15) 0.0290(5) Uani 1 1 d . . . .
H12A H 0.560661 0.695462 0.637075 0.043 Uiso 1 1 calc GR . . .
H12B H 0.613423 0.629928 0.706857 0.043 Uiso 1 1 calc GR . . .
H12C H 0.521475 0.599408 0.701776 0.043 Uiso 1 1 calc GR . . .
C11 C 0.64652(18) 0.1633(2) 0.6516(2) 0.0490(7) Uani 1 1 d . . . .
H11A H 0.649578 0.178423 0.711148 0.073 Uiso 1 1 calc GR . . .
H11B H 0.697416 0.132671 0.631561 0.073 Uiso 1 1 calc GR . . .
H11C H 0.606115 0.099134 0.640269 0.073 Uiso 1 1 calc GR . . .
C10 C 0.61249(15) 0.4011(2) 0.38924(18) 0.0351(6) Uani 1 1 d . . . .
H10A H 0.559485 0.409359 0.366348 0.053 Uiso 1 1 calc GR . . .
H10B H 0.635048 0.319092 0.372472 0.053 Uiso 1 1 calc GR . . .
H10C H 0.645512 0.470697 0.368619 0.053 Uiso 1 1 calc GR . . .
H1 H 0.4704(17) 0.802(3) 0.345(2) 0.047(8) Uiso 1 1 d . . . .
C2P C 0.38490(12) 0.5523(2) 0.53616(16) 0.0280(5) Uani 1 1 d . . . .
C3P C 0.32709(14) 0.5140(2) 0.59171(17) 0.0373(6) Uani 1 1 d . . . .
H3P H 0.300028 0.436103 0.582240 0.045 Uiso 1 1 calc R . . .
C4P C 0.30817(14) 0.5855(3) 0.65965(18) 0.0406(6) Uani 1 1 d . . . .
H4P H 0.269056 0.556870 0.697067 0.049 Uiso 1 1 calc R . . .
C5P C 0.34652(14) 0.6994(2) 0.67303(16) 0.0356(5) Uani 1 1 d . . . .
H5P H 0.332447 0.749657 0.719472 0.043 Uiso 1 1 calc R . . .
C6P C 0.40501(12) 0.7428(2) 0.62070(14) 0.0280(5) Uani 1 1 d . . . .
C7P C 0.61819(11) 0.71248(17) 0.41610(13) 0.0198(4) Uani 1 1 d . . . .
C8P C 0.67912(12) 0.78447(17) 0.45253(12) 0.0206(4) Uani 1 1 d . . . .
C9P C 0.73623(13) 0.84205(18) 0.40455(13) 0.0227(4) Uani 1 1 d . . . .
H9P H 0.776091 0.890954 0.430617 0.027 Uiso 1 1 calc R . . .
C10P C 0.73678(12) 0.83014(19) 0.31897(14) 0.0246(4) Uani 1 1 d . . . .
C11P C 0.67738(12) 0.76095(19) 0.28327(13) 0.0240(4) Uani 1 1 d . . . .
H11P H 0.676660 0.752148 0.224995 0.029 Uiso 1 1 calc R . . .
C12P C 0.61779(12) 0.70285(19) 0.32942(13) 0.0223(4) Uani 1 1 d . . . .
C13P C 0.58406(11) 0.51744(18) 0.52624(14) 0.0221(4) Uani 1 1 d . . . .
C14P C 0.60857(12) 0.4074(2) 0.48149(16) 0.0259(5) Uani 1 1 d . . . .
C15P C 0.62799(14) 0.2953(2) 0.52337(17) 0.0319(5) Uani 1 1 d . . . .
H15P H 0.643345 0.222601 0.492305 0.038 Uiso 1 1 calc R . . .
C16P C 0.62568(13) 0.2862(2) 0.60835(18) 0.0339(6) Uani 1 1 d . . . .
C17P C 0.60596(12) 0.3937(2) 0.65162(16) 0.0301(5) Uani 1 1 d . . . .
H17P H 0.606218 0.390634 0.710140 0.036 Uiso 1 1 calc R . . .
C18P C 0.58548(11) 0.50789(19) 0.61259(14) 0.0235(4) Uani 1 1 d . . . .
C0AA C 0.5034(12) 0.9914(13) 0.4466(12) 0.0455(13) Uani 0.846(3) 1 d D P A 1
H0AA H 0.483221 1.024763 0.498909 0.068 Uiso 0.846(3) 1 calc GR P A 1
H0AB H 0.489889 1.050185 0.401902 0.068 Uiso 0.846(3) 1 calc GR P A 1
H0AC H 0.560658 0.982821 0.450039 0.068 Uiso 0.846(3) 1 calc GR P A 1
Cl0A Cl 0.5054(16) 1.0029(18) 0.4530(16) 0.0455(13) Uani 0.154(3) 1 d D P A 2
C1AA C 0.3557(13) 0.866(4) 0.429(3) 0.0383(3) Uani 0.154(3) 1 d D P A 2
H1AA H 0.343128 0.936163 0.391330 0.057 Uiso 0.154(3) 1 calc R P A 2
H1AB H 0.326991 0.789424 0.412650 0.057 Uiso 0.154(3) 1 calc R P A 2
H1AC H 0.340373 0.890271 0.485360 0.057 Uiso 0.154(3) 1 calc R P A 2

loop_
_atom_site_aniso_label
_atom_site_aniso_U_11
_atom_site_aniso_U_22
_atom_site_aniso_U_33
_atom_site_aniso_U_23
_atom_site_aniso_U_13
_atom_site_aniso_U_12
N1 0.0228(8) 0.0183(8) 0.0214(9) 0.0025(7) 0.0008(7) 0.0000(6)
Si1 0.0368(3) 0.0230(3) 0.0251(3) 0.0057(3) 0.0005(3) 0.0076(2)
C1 0.0267(11) 0.0268(11) 0.0458(15) -0.0015(10) -0.0011(10) -0.0047(8)
Cl1 0.0325(5) 0.0377(5) 0.0447(4) 0.0081(4) -0.0031(6) 0.0135(4)
B1 0.0217(10) 0.0190(10) 0.0179(11) -0.0016(8) -0.0020(8) -0.0026(8)
C4 0.0367(12) 0.0326(11) 0.0264(12) -0.0043(9) 0.0054(10) 0.0058(9)
C3 0.0430(14) 0.0410(14) 0.0454(16) -0.0021(12) -0.0082(12) -0.0069(11)
C2 0.0337(13) 0.0279(12) 0.084(2) -0.0022(13) -0.0065(15) -0.0035(10)
C7 0.0317(11) 0.0297(11) 0.0177(10) -0.0025(8) 0.0002(8) -0.0079(9)
C6 0.0448(14) 0.0437(14) 0.0316(14) -0.0077(11) 0.0028(11) 0.0033(11)
C5 0.0598(17) 0.0394(14) 0.0430(17) -0.0051(12) 0.0048(13) 0.0202(12)
C9 0.0313(11) 0.0358(11) 0.0224(11) -0.0057(9) -0.0048(9) -0.0022(9)
C8 0.0434(13) 0.0399(13) 0.0272(13) 0.0005(10) 0.0107(11) -0.0109(11)
C1P 0.0196(9) 0.0254(10) 0.0254(11) 0.0063(8) 0.0007(8) 0.0044(8)
C12 0.0331(11) 0.0316(11) 0.0222(11) 0.0053(9) 0.0004(9) 0.0009(9)
C11 0.0487(16) 0.0309(12) 0.067(2) 0.0205(13) -0.0021(15) 0.0059(11)
C10 0.0425(14) 0.0249(11) 0.0379(14) -0.0077(10) -0.0016(11) 0.0044(10)
C2P 0.0192(9) 0.0288(11) 0.0360(13) 0.0064(9) -0.0039(9) 0.0014(8)
C3P 0.0239(11) 0.0402(13) 0.0478(17) 0.0133(12) -0.0023(10) -0.0054(9)
C4P 0.0230(11) 0.0581(16) 0.0406(16) 0.0179(12) 0.0056(10) 0.0007(11)
C5P 0.0285(12) 0.0493(14) 0.0290(13) 0.0068(11) 0.0052(10) 0.0078(10)
C6P 0.0237(10) 0.0338(11) 0.0266(12) 0.0050(9) 0.0006(9) 0.0067(8)
C7P 0.0220(9) 0.0173(8) 0.0200(11) -0.0001(7) 0.0000(8) 0.0016(7)
C8P 0.0267(10) 0.0165(8) 0.0186(10) -0.0010(7) -0.0009(8) 0.0002(7)
C9P 0.0262(10) 0.0208(9) 0.0212(11) 0.0003(7) 0.0002(8) -0.0040(8)
C10P 0.0296(11) 0.0202(9) 0.0239(11) 0.0024(8) 0.0051(9) -0.0002(8)
C11P 0.0319(10) 0.0246(10) 0.0156(10) 0.0000(8) 0.0011(8) 0.0015(8)
C12P 0.0265(10) 0.0210(9) 0.0194(10) -0.0026(8) -0.0026(8) 0.0006(8)
C13P 0.0180(9) 0.0201(9) 0.0282(11) 0.0017(8) -0.0008(8) -0.0022(7)
C14P 0.0220(10) 0.0210(10) 0.0348(13) -0.0003(9) -0.0020(9) -0.0014(8)
C15P 0.0267(11) 0.0191(10) 0.0498(16) -0.0001(10) -0.0014(10) 0.0015(8)
C16P 0.0253(11) 0.0243(10) 0.0522(16) 0.0139(11) -0.0036(11) 0.0005(8)
C17P 0.0238(10) 0.0312(11) 0.0352(14) 0.0142(10) -0.0003(9) -0.0008(8)
C18P 0.0179(9) 0.0241(9) 0.0285(11) 0.0068(9) 0.0000(8) -0.0011(7)
C0AA 0.0661(18) 0.026(2) 0.044(3) 0.0065(18) 0.0026(16) -0.0039(15)
Cl0A 0.0661(18) 0.026(2) 0.044(3) 0.0065(18) 0.0026(16) -0.0039(15)
C1AA 0.0325(5) 0.0377(5) 0.0447(4) 0.0081(4) -0.0031(6) 0.0135(4)

loop_
_atom_type_symbol
_atom_type_description
_atom_type_scat_dispersion_real
_atom_type_scat_dispersion_imag
_atom_type_scat_source
C C 0.0033 0.0016 'International Tables Vol C Tables 4.2.6.8 and 6.1.1.4'
H H 0.0000 0.0000 'International Tables Vol C Tables 4.2.6.8 and 6.1.1.4'
B B 0.0013 0.0007 'International Tables Vol C Tables 4.2.6.8 and 6.1.1.4'
Cl Cl 0.1484 0.1585 'International Tables Vol C Tables 4.2.6.8 and 6.1.1.4'
N N 0.0061 0.0033 'International Tables Vol C Tables 4.2.6.8 and 6.1.1.4'
Si Si 0.0817 0.0704 'International Tables Vol C Tables 4.2.6.8 and 6.1.1.4'

loop_
_geom_angle_atom_site_label_1
_geom_angle_atom_site_label_2
_geom_angle_atom_site_label_3
_geom_angle
B1 N1 Si1 117.58(14)
B1 N1 C1P 124.58(16)
C1P N1 Si1 117.12(13)
N1 Si1 Cl1 106.90(8)
N1 Si1 H1 112.0(12)
N1 Si1 C0AA 117.0(6)
N1 Si1 Cl0A 115.5(8)
N1 Si1 C1AA 111.2(14)
Cl1 Si1 H1 99.8(12)
C0AA Si1 Cl1 109.5(7)
C0AA Si1 H1 110.2(13)
Cl0A Si1 H1 112.5(15)
C1AA Si1 H1 102(2)
C1AA Si1 Cl0A 102.7(15)
C3 C1 H1A 108.0
C3 C1 C2 110.2(2)
C2 C1 H1A 108.0
C2P C1 H1A 108.0
C2P C1 C3 110.4(2)
C2P C1 C2 112.1(2)
N1 B1 C7P 116.67(17)
N1 B1 C13P 123.59(19)
C13P B1 C7P 119.61(17)
C6 C4 H4 108.2
C6 C4 C5 107.1(2)
C5 C4 H4 108.2
C6P C4 H4 108.2
C6P C4 C6 113.5(2)
C6P C4 C5 111.6(2)
C1 C3 H3A 109.5
C1 C3 H3B 109.5
C1 C3 H3C 109.5
H3A C3 H3B 109.5
H3A C3 H3C 109.5
H3B C3 H3C 109.5
C1 C2 H2A 109.5
C1 C2 H2B 109.5
C1 C2 H2C 109.5
H2A C2 H2B 109.5
H2A C2 H2C 109.5
H2B C2 H2C 109.5
H7A C7 H7B 109.5
H7A C7 H7C 109.5
H7B C7 H7C 109.5
C8P C7 H7A 109.5
C8P C7 H7B 109.5
C8P C7 H7C 109.5
C4 C6 H6A 109.5
C4 C6 H6B 109.5
C4 C6 H6C 109.5
H6A C6 H6B 109.5
H6A C6 H6C 109.5
H6B C6 H6C 109.5
C4 C5 H5A 109.5
C4 C5 H5B 109.5
C4 C5 H5C 109.5
H5A C5 H5B 109.5
H5A C5 H5C 109.5
H5B C5 H5C 109.5
H9A C9 H9B 109.5
H9A C9 H9C 109.5
H9B C9 H9C 109.5
C12P C9 H9A 109.5
C12P C9 H9B 109.5
C12P C9 H9C 109.5
H8A C8 H8B 109.5
H8A C8 H8C 109.5
H8B C8 H8C 109.5
C10P C8 H8A 109.5
C10P C8 H8B 109.5
C10P C8 H8C 109.5
C2P C1P N1 119.1(2)
C2P C1P C6P 120.4(2)
C6P C1P N1 120.35(19)
H12A C12 H12B 109.5
H12A C12 H12C 109.5
H12B C12 H12C 109.5
C18P C12 H12A 109.5
C18P C12 H12B 109.5
C18P C12 H12C 109.5
H11A C11 H11B 109.5
H11A C11 H11C 109.5
H11B C11 H11C 109.5
C16P C11 H11A 109.5
C16P C11 H11B 109.5
C16P C11 H11C 109.5
H10A C10 H10B 109.5
H10A C10 H10C 109.5
H10B C10 H10C 109.5
C14P C10 H10A 109.5
C14P C10 H10B 109.5
C14P C10 H10C 109.5
C1P C2P C1 123.4(2)
C3P C2P C1 118.3(2)
C3P C2P C1P 118.2(2)
C2P C3P H3P 119.1
C4P C3P C2P 121.9(2)
C4P C3P H3P 119.1
C3P C4P H4P 120.4
C3P C4P C5P 119.3(2)
C5P C4P H4P 120.4
C4P C5P H5P 119.1
C4P C5P C6P 121.9(2)
C6P C5P H5P 119.0
C1P C6P C4 124.5(2)
C5P C6P C4 117.3(2)
C5P C6P C1P 118.2(2)
C8P C7P B1 115.83(17)
C12P C7P B1 126.79(18)
C12P C7P C8P 117.33(18)
C7P C8P C7 121.57(18)
C9P C8P C7 117.52(18)
C9P C8P C7P 120.91(19)
C8P C9P H9P 119.1
C8P C9P C10P 121.7(2)
C10P C9P H9P 119.1
C9P C10P C8 120.4(2)
C11P C10P C8 122.0(2)
C11P C10P C9P 117.55(19)
C10P C11P H11P 118.7
C10P C11P C12P 122.5(2)
C12P C11P H11P 118.7
C7P C12P C9 124.6(2)
C11P C12P C9 115.50(19)
C11P C12P C7P 119.91(19)
C14P C13P B1 120.84(19)
C18P C13P B1 122.70(19)
C18P C13P C14P 116.45(19)
C13P C14P C10 123.9(2)
C15P C14P C10 115.9(2)
C15P C14P C13P 120.1(2)
C14P C15P H15P 118.8
C16P C15P C14P 122.4(2)
C16P C15P H15P 118.8
C15P C16P C11 121.1(3)
C17P C16P C11 121.4(3)
C17P C16P C15P 117.5(2)
C16P C17P H17P 118.9
C16P C17P C18P 122.2(2)
C18P C17P H17P 118.9
C13P C18P C12 123.72(19)
C17P C18P C12 115.1(2)
C17P C18P C13P 121.1(2)
Si1 C0AA H0AA 109.5
Si1 C0AA H0AB 109.5
Si1 C0AA H0AC 109.5
H0AA C0AA H0AB 109.5
H0AA C0AA H0AC 109.5
H0AB C0AA H0AC 109.5
Si1 C1AA H1AA 109.5
Si1 C1AA H1AB 109.5
Si1 C1AA H1AC 109.5
H1AA C1AA H1AB 109.5
H1AA C1AA H1AC 109.5
H1AB C1AA H1AC 109.5

loop_
_geom_bond_atom_site_label_1
_geom_bond_atom_site_label_2
_geom_bond_distance
N1 Si1 1.7621(18)
N1 B1 1.434(3)
N1 C1P 1.465(3)
Si1 Cl1 2.0543(11)
Si1 H1 1.38(3)
Si1 C0AA 1.830(12)
Si1 Cl0A 1.972(17)
Si1 C1AA 1.80(2)
C1 H1A 1.0000
C1 C3 1.526(4)
C1 C2 1.534(4)
C1 C2P 1.515(4)
B1 C7P 1.607(3)
B1 C13P 1.605(3)
C4 H4 1.0000
C4 C6 1.537(4)
C4 C5 1.538(3)
C4 C6P 1.528(3)
C3 H3A 0.9800
C3 H3B 0.9800
C3 H3C 0.9800
C2 H2A 0.9800
C2 H2B 0.9800
C2 H2C 0.9800
C7 H7A 0.9800
C7 H7B 0.9800
C7 H7C 0.9800
C7 C8P 1.508(3)
C6 H6A 0.9800
C6 H6B 0.9800
C6 H6C 0.9800
C5 H5A 0.9800
C5 H5B 0.9800
C5 H5C 0.9800
C9 H9A 0.9800
C9 H9B 0.9800
C9 H9C 0.9800
C9 C12P 1.506(3)
C8 H8A 0.9800
C8 H8B 0.9800
C8 H8C 0.9800
C8 C10P 1.507(3)
C1P C2P 1.404(3)
C1P C6P 1.414(3)
C12 H12A 0.9800
C12 H12B 0.9800
C12 H12C 0.9800
C12 C18P 1.503(3)
C11 H11A 0.9800
C11 H11B 0.9800
C11 H11C 0.9800
C11 C16P 1.509(3)
C10 H10A 0.9800
C10 H10B 0.9800
C10 H10C 0.9800
C10 C14P 1.500(4)
C2P C3P 1.394(3)
C3P H3P 0.9500
C3P C4P 1.372(4)
C4P H4P 0.9500
C4P C5P 1.378(4)
C5P H5P 0.9500
C5P C6P 1.385(3)
C7P C8P 1.413(3)
C7P C12P 1.410(3)
C8P C9P 1.384(3)
C9P H9P 0.9500
C9P C10P 1.394(3)
C10P C11P 1.373(3)
C11P H11P 0.9500
C11P C12P 1.400(3)
C13P C14P 1.425(3)
C13P C18P 1.405(3)
C14P C15P 1.398(3)
C15P H15P 0.9500
C15P C16P 1.383(4)
C16P C17P 1.370(4)
C17P H17P 0.9500
C17P C18P 1.398(3)
C0AA H0AA 0.9800
C0AA H0AB 0.9800
C0AA H0AC 0.9800
C1AA H1AA 0.9800
C1AA H1AB 0.9800
C1AA H1AC 0.9800
